data_7719563
loop_
_publ_author_name
'Bavaresco, Sofia Teixeira'
'Marquard, Nina P.'
'Miura-Stempel, Emily'
'Mohsen, Mariana G.'
'Campbell, Michael G.'

_publ_section_title
;
 A systematic study of naphthyridine-derived ligands for well-defined
 silver(I) dimers.
;
_journal_issue 36
_journal_name_full 'Dalton transactions (Cambridge, England : 2003)'
_journal_page_first 13651
_journal_page_last 13657
_journal_paper_doi 10.1039/d5dt01626f
_journal_volume 54
_journal_year 2025
_chemical_formula_moiety 'C42 H52 Ag2 N6'
_chemical_formula_sum 'C42 H52 Ag2 N6'
_chemical_formula_weight 856.63
_space_group_crystal_system monoclinic
_space_group_IT_number 15
_space_group_name_Hall '-C 2yc'
_space_group_name_H-M_alt 'C 1 2/c 1'
_atom_sites_solution_hydrogens geom
_audit_creation_date 2022-08-20
_audit_creation_method
;
Olex2 1.2
(compiled May 18 2018 14:05:52 for OlexSys, GUI svn.r5506)
;
_audit_update_record
;
2025-07-02 deposited with the CCDC.	2025-08-18 downloaded from the CCDC.
;
_cell_angle_alpha 90
_cell_angle_beta 97.8860(10)
_cell_angle_gamma 90
_cell_formula_units_Z 4
_cell_length_a 12.3071(2)
_cell_length_b 13.6211(2)
_cell_length_c 22.5501(3)
_cell_measurement_reflns_used 15015
_cell_measurement_temperature 99.99(10)
_cell_measurement_theta_max 70.8510
_cell_measurement_theta_min 4.8190
_cell_volume 3744.46(10)
_computing_cell_refinement 'CrysAlisPro 1.171.41.123a (Rigaku OD, 2022)'
_computing_data_collection 'CrysAlisPro 1.171.41.123a (Rigaku OD, 2022)'
_computing_data_reduction 'CrysAlisPro 1.171.41.123a (Rigaku OD, 2022)'
_computing_molecular_graphics 'Olex2 (Dolomanov et al., 2009)'
_computing_publication_material 'Olex2 (Dolomanov et al., 2009)'
_computing_structure_refinement 'ShelXL (Sheldrick, 2015)'
_computing_structure_solution 'SHELXT 2014/5 (Sheldrick, 2014)'
_diffrn_ambient_environment N~2~
_diffrn_ambient_temperature 99.99(10)
_diffrn_detector 'CCD plate'
_diffrn_detector_area_resol_mean 8.0549
_diffrn_detector_type EosS2
_diffrn_measured_fraction_theta_full 1.000
_diffrn_measured_fraction_theta_max 0.970
_diffrn_measurement_details
;
List of Runs (angles in degrees, time in seconds):

  # Type    Start    End  Width  t~exp~   \w     \q     \k     \f   Frames
#--------------------------------------------------------------------------
  1  \w    -55.00  29.00   1.00    2.00    --  -37.78  57.00  90.00   84
  2  \w   -107.00 -19.00   1.00    2.00    --  -37.78 -37.00 -60.00   88
  3  \w   -107.00 -19.00   1.00    2.00    --  -37.78 -37.00-150.00   88
  4  \w   -110.00 -39.00   1.00    2.00    --  -37.78-178.00   0.00   71
  5  \w   -107.00 -19.00   1.00    2.00    --  -37.78 -37.00 120.00   88
  6  \w      5.00  31.00   1.00    2.00    --   37.78  87.00 -18.82   26
  7  \w      4.00  30.00   1.00    2.00    --   37.78  89.00  38.74   26
  8  \w     28.00  92.00   1.00    2.00    --   37.78-126.00-145.00   64
  9  \w     10.00  42.00   1.00    2.00    --   37.78  79.00 -71.81   32
 10  \w     40.00 125.00   1.00    6.00    --  107.08 -61.00 150.00   85
 11  \w     89.00 174.00   1.00    6.00    --  107.08  61.00 -90.00   85
 12  \w     37.00 109.00   1.00    6.00    --  107.08-111.00  90.00   72
 13  \w     37.00 109.00   1.00    6.00    --  107.08-111.00-150.00   72
 14  \w     86.00 177.00   1.00    6.00    --  107.08  30.00-120.00   91
 15  \w    103.00 175.00   1.00    6.00    --  107.08  77.00-180.00   72
 16  \w     37.00 128.00   1.00    6.00    --  107.08 -30.00 -90.00   91
 17  \w     86.00 177.00   1.00    6.00    --  107.08  30.00 -30.00   91
 18  \w     90.00 176.00   1.00    6.00    --  107.08  45.00  90.00   86
 19  \w     37.00 109.00   1.00    6.00    --  107.08-111.00 -90.00   72
 20  \w     37.00 109.00   1.00    6.00    --  107.08-111.00 -30.00   72
 21  \w     39.00 124.00   1.00    6.00    --  107.08 -45.00  90.00   85
 22  \w     40.00 125.00   1.00    6.00    --  107.08 -61.00  30.00   85
 23  \w     40.00 134.00   1.00    6.00    --  107.08 -77.00 -90.00   94
 24  \w     37.00 108.00   1.00    6.00    --  107.08-102.00 145.19   71
 25  \w   -107.00 -19.00   1.00    2.00    --  -37.78 -37.00  30.00   88
 26  \w    -55.00  29.00   1.00    2.00    --  -37.78  57.00-120.00   84
 27  \w   -110.00 -37.00   1.00    2.00    --  -37.78 178.00 -90.00   73
 28  \w      7.00  33.00   1.00    2.00    --   37.78  84.00  67.53   26
 29  \w      5.00  31.00   1.00    2.00    --   37.78  87.00 157.55   26
 30  \w      7.00  33.00   1.00    2.00    --   37.78  84.00-134.63   26
 31  \w     58.00 110.00   1.00    2.00    --   37.78-178.00  60.00   52
 32  \w     89.00 174.00   1.00    6.00    --  107.08  61.00-120.00   85
 33  \w     90.00 176.00   1.00    6.00    --  107.08  45.00 120.00   86
 34  \w     90.00 148.00   1.00    6.00    --  107.08  45.00   0.00   58
;
_diffrn_measurement_device 'four-circle diffractometer'
_diffrn_measurement_device_type 'SuperNova, Dual, Cu at home/near, EosS2'
_diffrn_measurement_method '\w scans'
_diffrn_orient_matrix_type 'CrysAlisPro convention (1999,Acta A55,543-557)'
_diffrn_orient_matrix_UB_11 0.1095453000
_diffrn_orient_matrix_UB_12 0.0310613000
_diffrn_orient_matrix_UB_13 -0.0201965000
_diffrn_orient_matrix_UB_21 -0.0491745000
_diffrn_orient_matrix_UB_22 -0.0166887000
_diffrn_orient_matrix_UB_23 -0.0658209000
_diffrn_orient_matrix_UB_31 -0.0391931000
_diffrn_orient_matrix_UB_32 0.1074907000
_diffrn_orient_matrix_UB_33 -0.0043501000
_diffrn_radiation_monochromator mirror
_diffrn_radiation_probe x-ray
_diffrn_radiation_type CuK\a
_diffrn_radiation_wavelength 1.54184
_diffrn_reflns_av_R_equivalents 0.0718
_diffrn_reflns_av_unetI/netI 0.0317
_diffrn_reflns_Laue_measured_fraction_full 1.000
_diffrn_reflns_Laue_measured_fraction_max 0.970
_diffrn_reflns_limit_h_max 14
_diffrn_reflns_limit_h_min -15
_diffrn_reflns_limit_k_max 16
_diffrn_reflns_limit_k_min -13
_diffrn_reflns_limit_l_max 26
_diffrn_reflns_limit_l_min -27
_diffrn_reflns_number 20149
_diffrn_reflns_point_group_measured_fraction_full 1.000
_diffrn_reflns_point_group_measured_fraction_max 0.970
_diffrn_reflns_theta_full 67.684
_diffrn_reflns_theta_max 72.633
_diffrn_reflns_theta_min 3.958
_diffrn_source 'micro-focus sealed X-ray tube'
_diffrn_source_type 'SuperNova (Cu) X-ray Source'
_exptl_absorpt_coefficient_mu 8.679
_exptl_absorpt_correction_T_max 1.00000
_exptl_absorpt_correction_T_min 0.71410
_exptl_absorpt_correction_type multi-scan
_exptl_absorpt_process_details
;
CrysAlisPro 1.171.41.123a (Rigaku Oxford Diffraction, 2022)
Empirical absorption correction using spherical harmonics,
implemented in SCALE3 ABSPACK scaling algorithm.
;
_exptl_crystal_colour red
_exptl_crystal_density_diffrn 1.520
_exptl_crystal_description block
_exptl_crystal_F_000 1760
_refine_diff_density_max 1.191
_refine_diff_density_min -1.228
_refine_diff_density_rms 0.148
_refine_ls_extinction_method none
_refine_ls_goodness_of_fit_ref 1.058
_refine_ls_hydrogen_treatment constr
_refine_ls_matrix_type full
_refine_ls_number_parameters 230
_refine_ls_number_reflns 3608
_refine_ls_number_restraints 0
_refine_ls_restrained_S_all 1.058
_refine_ls_R_factor_all 0.0418
_refine_ls_R_factor_gt 0.0410
_refine_ls_shift/su_max 0.002
_refine_ls_shift/su_mean 0.000
_refine_ls_structure_factor_coef Fsqd
_refine_ls_weighting_details 'w=1/[\s^2^(Fo^2^)+(0.0852P)^2^+3.2014P] where P=(Fo^2^+2Fc^2^)/3'
_refine_ls_weighting_scheme calc
_refine_ls_wR_factor_gt 0.1084
_refine_ls_wR_factor_ref 0.1093
_reflns_Friedel_coverage 0.000
_reflns_number_gt 3521
_reflns_number_total 3608
_reflns_threshold_expression 'I > 2\s(I)'
_cod_data_source_file d5dt01626f2.cif
_cod_data_source_block Cmpd_6A
_cod_database_code 7719563
_shelx_shelxl_version_number 2018/3
_chemical_oxdiff_formula C20N3Ag
_shelx_space_group_comment
;
The symmetry employed for this shelxl refinement is uniquely defined
by the following loop, which should always be used as a source of
symmetry information in preference to the above space-group names.
They are only intended as comments.
;
_reflns_odcompleteness_completeness 99.97
_reflns_odcompleteness_iscentric 1
_reflns_odcompleteness_theta 66.49
_olex2_refinement_description
;
1. Fixed Uiso
 At 1.2 times of:
  All C(H) groups, All C(H,H) groups
 At 1.5 times of:
  All C(H,H,H) groups
2.a Ternary CH refined with riding coordinates:
 C16(H16), C19(H19)
2.b Secondary CH2 refined with riding coordinates:
 C1(H1A,H1B), C2(H2A,H2B), C3(H3A,H3B)
2.c Aromatic/amide H refined with riding coordinates:
 C6(H6), C7(H7), C9(H9), C12(H12), C13(H13), C14(H14)
2.d Idealised Me refined as rotating group:
 C17(H17A,H17B,H17C), C18(H18A,H18B,H18C), C20(H20A,H20B,H20C), C21(H21A,H21B,
 H21C)
;
_olex2_submission_special_instructions 'No special instructions were received'
_oxdiff_exptl_absorpt_empirical_details
;
Empirical correction (ABSPACK) includes:
- Absorption correction using spherical harmonics
- Frame scaling
- Detector area scaling
;
_oxdiff_exptl_absorpt_empirical_full_max 4.173
_oxdiff_exptl_absorpt_empirical_full_min 0.430

loop_
_space_group_symop_operation_xyz
'x, y, z'
'-x, y, -z+1/2'
'x+1/2, y+1/2, z'
'-x+1/2, y+1/2, -z+1/2'
'-x, -y, -z'
'x, -y, z-1/2'
'-x+1/2, -y+1/2, -z'
'x+1/2, -y+1/2, z-1/2'

loop_
_atom_site_label
_atom_site_type_symbol
_atom_site_fract_x
_atom_site_fract_y
_atom_site_fract_z
_atom_site_U_iso_or_equiv
_atom_site_adp_type
_atom_site_occupancy
_atom_site_site_symmetry_order
_atom_site_calc_flag
_atom_site_refinement_flags_posn
_atom_site_refinement_flags_adp
_atom_site_refinement_flags_occupancy
_atom_site_disorder_assembly
_atom_site_disorder_group
Ag1 Ag 0.59080(2) 0.40908(2) 0.72203(2) 0.01016(12) Uani 1 1 d . . . . .
N1 N 0.4799(2) 0.41157(14) 0.64085(12) 0.0107(5) Uani 1 1 d . . . . .
N2 N 0.3221(2) 0.39853(15) 0.68595(12) 0.0082(5) Uani 1 1 d . . . . .
N3 N 0.21661(19) 0.39547(15) 0.78727(10) 0.0103(4) Uani 1 1 d . . . . .
C1 C 0.5321(3) 0.4212(2) 0.58628(14) 0.0181(6) Uani 1 1 d . . . . .
H1A H 0.609897 0.400880 0.595376 0.022 Uiso 1 1 calc R . . . .
H1B H 0.530838 0.491067 0.574201 0.022 Uiso 1 1 calc R . . . .
C2 C 0.4772(2) 0.3603(2) 0.53417(11) 0.0188(6) Uani 1 1 d . . . . .
H2A H 0.482461 0.289675 0.544447 0.023 Uiso 1 1 calc R . . . .
H2B H 0.514286 0.371304 0.498448 0.023 Uiso 1 1 calc R . . . .
C3 C 0.3574(3) 0.3908(2) 0.52091(13) 0.0175(6) Uani 1 1 d . . . . .
H3A H 0.352411 0.457945 0.503938 0.021 Uiso 1 1 calc R . . . .
H3B H 0.318064 0.345695 0.490883 0.021 Uiso 1 1 calc R . . . .
C4 C 0.3040(2) 0.3884(2) 0.57725(12) 0.0112(5) Uani 1 1 d . . . . .
C5 C 0.3720(3) 0.40026(17) 0.63478(14) 0.0095(6) Uani 1 1 d . . . . .
C6 C 0.1937(2) 0.3743(2) 0.57495(11) 0.0135(5) Uani 1 1 d . . . . .
H6 H 0.149920 0.363965 0.537392 0.016 Uiso 1 1 calc R . . . .
C7 C 0.1442(2) 0.3748(2) 0.62766(12) 0.0136(5) Uani 1 1 d . . . . .
H7 H 0.067240 0.366773 0.626456 0.016 Uiso 1 1 calc R . . . .
C8 C 0.2113(2) 0.3872(2) 0.68056(12) 0.0103(5) Uani 1 1 d . . . . .
C9 C 0.1605(2) 0.3881(2) 0.73590(13) 0.0107(5) Uani 1 1 d . . . . .
H9 H 0.082958 0.382893 0.733082 0.013 Uiso 1 1 calc R . . . .
C10 C 0.1699(2) 0.40178(16) 0.84104(12) 0.0094(5) Uani 1 1 d . . . . .
C11 C 0.1335(2) 0.49377(17) 0.85977(11) 0.0109(5) Uani 1 1 d . . . . .
C12 C 0.1044(2) 0.50037(19) 0.91716(11) 0.0143(5) Uani 1 1 d . . . . .
H12 H 0.079477 0.561420 0.930594 0.017 Uiso 1 1 calc R . . . .
C13 C 0.1107(2) 0.41993(19) 0.95516(13) 0.0147(5) Uani 1 1 d . . . . .
H13 H 0.092495 0.426577 0.994551 0.018 Uiso 1 1 calc R . . . .
C14 C 0.1440(2) 0.32955(19) 0.93540(11) 0.0145(5) Uani 1 1 d . . . . .
H14 H 0.146702 0.274390 0.961341 0.017 Uiso 1 1 calc R . . . .
C15 C 0.1734(2) 0.31824(18) 0.87815(10) 0.0106(5) Uani 1 1 d . . . . .
C16 C 0.1325(3) 0.58317(18) 0.81879(13) 0.0169(6) Uani 1 1 d . . . . .
H16 H 0.112114 0.559958 0.776659 0.020 Uiso 1 1 calc R . . . .
C17 C 0.0484(3) 0.6606(2) 0.83112(13) 0.0247(6) Uani 1 1 d . . . . .
H17A H -0.023681 0.629726 0.830283 0.037 Uiso 1 1 calc GR . . . .
H17B H 0.044280 0.711882 0.800388 0.037 Uiso 1 1 calc GR . . . .
H17C H 0.070784 0.689946 0.870604 0.037 Uiso 1 1 calc GR . . . .
C18 C 0.2476(3) 0.6277(2) 0.82367(15) 0.0272(6) Uani 1 1 d . . . . .
H18A H 0.268769 0.653252 0.864224 0.041 Uiso 1 1 calc GR . . . .
H18B H 0.247727 0.681215 0.794665 0.041 Uiso 1 1 calc GR . . . .
H18C H 0.299889 0.576997 0.815253 0.041 Uiso 1 1 calc GR . . . .
C19 C 0.2062(2) 0.21981(18) 0.85454(11) 0.0164(5) Uani 1 1 d . . . . .
H19 H 0.256201 0.233095 0.824054 0.020 Uiso 1 1 calc R . . . .
C20 C 0.2680(2) 0.1540(2) 0.90252(12) 0.0205(6) Uani 1 1 d . . . . .
H20A H 0.332582 0.188931 0.922378 0.031 Uiso 1 1 calc GR . . . .
H20B H 0.291375 0.093999 0.883908 0.031 Uiso 1 1 calc GR . . . .
H20C H 0.219800 0.136875 0.932107 0.031 Uiso 1 1 calc GR . . . .
C21 C 0.1055(3) 0.1667(2) 0.82279(15) 0.0328(8) Uani 1 1 d . . . . .
H21A H 0.055006 0.152053 0.851629 0.049 Uiso 1 1 calc GR . . . .
H21B H 0.128338 0.105267 0.805486 0.049 Uiso 1 1 calc GR . . . .
H21C H 0.068629 0.208540 0.790859 0.049 Uiso 1 1 calc GR . . . .

loop_
_atom_site_aniso_label
_atom_site_aniso_U_11
_atom_site_aniso_U_22
_atom_site_aniso_U_33
_atom_site_aniso_U_23
_atom_site_aniso_U_13
_atom_site_aniso_U_12
Ag1 0.00729(17) 0.01406(17) 0.00875(17) 0.00076(5) -0.00023(10) -0.00008(5)
N1 0.0074(12) 0.0186(13) 0.0063(11) 0.0027(7) 0.0007(9) 0.0012(7)
N2 0.0091(12) 0.0108(10) 0.0044(11) 0.0002(7) -0.0003(9) -0.0004(7)
N3 0.0101(11) 0.0088(9) 0.0119(11) 0.0008(7) 0.0016(9) 0.0012(7)
C1 0.0151(15) 0.0302(15) 0.0098(14) 0.0055(10) 0.0048(11) 0.0012(11)
C2 0.0195(14) 0.0261(15) 0.0120(12) 0.0031(10) 0.0073(10) 0.0063(11)
C3 0.0178(15) 0.0265(13) 0.0084(13) 0.0008(10) 0.0028(11) 0.0016(11)
C4 0.0125(13) 0.0120(11) 0.0094(12) 0.0022(9) 0.0024(10) 0.0027(10)
C5 0.0119(15) 0.0067(12) 0.0096(14) 0.0018(8) 0.0005(11) 0.0018(8)
C6 0.0147(12) 0.0159(13) 0.0089(11) 0.0002(10) -0.0016(9) 0.0018(10)
C7 0.0086(11) 0.0182(13) 0.0137(12) 0.0032(10) 0.0000(9) 0.0034(10)
C8 0.0108(12) 0.0095(10) 0.0099(12) 0.0002(10) -0.0004(10) 0.0004(10)
C9 0.0070(12) 0.0096(10) 0.0154(13) -0.0005(10) 0.0014(10) -0.0013(10)
C10 0.0057(12) 0.0120(12) 0.0105(13) 0.0004(8) 0.0007(10) -0.0015(8)
C11 0.0090(11) 0.0120(11) 0.0113(11) -0.0023(9) 0.0003(9) 0.0004(9)
C12 0.0137(12) 0.0174(12) 0.0118(11) -0.0040(9) 0.0013(9) 0.0007(9)
C13 0.0134(14) 0.0197(13) 0.0109(13) -0.0007(9) 0.0011(10) -0.0015(9)
C14 0.0152(12) 0.0166(12) 0.0118(11) 0.0025(9) 0.0019(9) -0.0023(10)
C15 0.0099(11) 0.0102(11) 0.0113(11) 0.0021(9) -0.0001(9) -0.0019(9)
C16 0.0266(17) 0.0097(12) 0.0149(14) -0.0012(8) 0.0052(12) 0.0007(9)
C17 0.0372(17) 0.0134(13) 0.0235(13) 0.0003(11) 0.0042(12) 0.0095(12)
C18 0.0344(17) 0.0153(15) 0.0346(16) 0.0012(12) 0.0141(13) -0.0052(12)
C19 0.0256(14) 0.0117(12) 0.0123(11) 0.0017(9) 0.0044(10) 0.0034(10)
C20 0.0262(14) 0.0167(12) 0.0179(12) 0.0031(10) 0.0003(11) 0.0051(11)
C21 0.0412(19) 0.0175(15) 0.0339(17) -0.0060(12) -0.0158(14) 0.0027(13)

loop_
_atom_type_symbol
_atom_type_description
_atom_type_scat_dispersion_real
_atom_type_scat_dispersion_imag
_atom_type_scat_source
C C 0.0181 0.0091 'International Tables Vol C Tables 4.2.6.8 and 6.1.1.4'
H H 0.0000 0.0000 'International Tables Vol C Tables 4.2.6.8 and 6.1.1.4'
Ag Ag 0.1306 4.2820 'International Tables Vol C Tables 4.2.6.8 and 6.1.1.4'
N N 0.0311 0.0180 'International Tables Vol C Tables 4.2.6.8 and 6.1.1.4'

loop_
_geom_angle_atom_site_label_1
_geom_angle_atom_site_label_2
_geom_angle_atom_site_label_3
_geom_angle
_geom_angle_site_symmetry_1
_geom_angle_site_symmetry_3
_geom_angle_publ_flag
N1 Ag1 Ag1 85.87(7) . 2_656 ?
N1 Ag1 N2 169.04(10) . 2_656 ?
N1 Ag1 N3 116.60(9) . 2_656 ?
N2 Ag1 Ag1 83.55(7) 2_656 2_656 ?
N2 Ag1 N3 73.77(9) 2_656 2_656 ?
N3 Ag1 Ag1 157.12(6) 2_656 2_656 ?
C1 N1 Ag1 114.7(2) . . ?
C5 N1 Ag1 127.0(2) . . ?
C5 N1 C1 118.1(3) . . ?
C5 N2 Ag1 124.8(2) . 2_656 ?
C8 N2 Ag1 116.30(19) . 2_656 ?
C8 N2 C5 118.8(3) . . ?
C9 N3 Ag1 110.16(18) . 2_656 ?
C9 N3 C10 123.6(2) . . ?
C10 N3 Ag1 126.09(18) . 2_656 ?
N1 C1 H1A 108.9 . . ?
N1 C1 H1B 108.9 . . ?
N1 C1 C2 113.6(3) . . ?
H1A C1 H1B 107.7 . . ?
C2 C1 H1A 108.9 . . ?
C2 C1 H1B 108.9 . . ?
C1 C2 H2A 110.0 . . ?
C1 C2 H2B 110.0 . . ?
C1 C2 C3 108.6(2) . . ?
H2A C2 H2B 108.3 . . ?
C3 C2 H2A 110.0 . . ?
C3 C2 H2B 110.0 . . ?
C2 C3 H3A 109.5 . . ?
C2 C3 H3B 109.5 . . ?
H3A C3 H3B 108.1 . . ?
C4 C3 C2 110.6(2) . . ?
C4 C3 H3A 109.5 . . ?
C4 C3 H3B 109.5 . . ?
C5 C4 C3 119.0(3) . . ?
C6 C4 C3 121.1(3) . . ?
C6 C4 C5 119.8(3) . . ?
N1 C5 N2 118.0(3) . . ?
N1 C5 C4 123.5(3) . . ?
N2 C5 C4 118.5(3) . . ?
C4 C6 H6 119.6 . . ?
C4 C6 C7 120.7(2) . . ?
C7 C6 H6 119.6 . . ?
C6 C7 H7 121.4 . . ?
C8 C7 C6 117.3(2) . . ?
C8 C7 H7 121.4 . . ?
N2 C8 C7 124.8(2) . . ?
N2 C8 C9 117.4(2) . . ?
C7 C8 C9 117.7(2) . . ?
N3 C9 C8 122.3(2) . . ?
N3 C9 H9 118.9 . . ?
C8 C9 H9 118.9 . . ?
N3 C10 C11 119.5(2) . . ?
C15 C10 N3 118.5(2) . . ?
C15 C10 C11 121.5(3) . . ?
C10 C11 C16 120.1(2) . . ?
C12 C11 C10 117.8(2) . . ?
C12 C11 C16 121.9(2) . . ?
C11 C12 H12 119.2 . . ?
C13 C12 C11 121.6(2) . . ?
C13 C12 H12 119.2 . . ?
C12 C13 H13 120.1 . . ?
C12 C13 C14 119.7(3) . . ?
C14 C13 H13 120.1 . . ?
C13 C14 H14 119.4 . . ?
C13 C14 C15 121.3(2) . . ?
C15 C14 H14 119.4 . . ?
C10 C15 C19 119.5(2) . . ?
C14 C15 C10 118.0(2) . . ?
C14 C15 C19 122.5(2) . . ?
C11 C16 H16 107.6 . . ?
C11 C16 C17 112.9(2) . . ?
C11 C16 C18 110.0(2) . . ?
C17 C16 H16 107.6 . . ?
C17 C16 C18 110.9(2) . . ?
C18 C16 H16 107.6 . . ?
C16 C17 H17A 109.5 . . ?
C16 C17 H17B 109.5 . . ?
C16 C17 H17C 109.5 . . ?
H17A C17 H17B 109.5 . . ?
H17A C17 H17C 109.5 . . ?
H17B C17 H17C 109.5 . . ?
C16 C18 H18A 109.5 . . ?
C16 C18 H18B 109.5 . . ?
C16 C18 H18C 109.5 . . ?
H18A C18 H18B 109.5 . . ?
H18A C18 H18C 109.5 . . ?
H18B C18 H18C 109.5 . . ?
C15 C19 H19 107.5 . . ?
C15 C19 C20 113.6(2) . . ?
C15 C19 C21 110.2(2) . . ?
C20 C19 H19 107.5 . . ?
C20 C19 C21 110.4(2) . . ?
C21 C19 H19 107.5 . . ?
C19 C20 H20A 109.5 . . ?
C19 C20 H20B 109.5 . . ?
C19 C20 H20C 109.5 . . ?
H20A C20 H20B 109.5 . . ?
H20A C20 H20C 109.5 . . ?
H20B C20 H20C 109.5 . . ?
C19 C21 H21A 109.5 . . ?
C19 C21 H21B 109.5 . . ?
C19 C21 H21C 109.5 . . ?
H21A C21 H21B 109.5 . . ?
H21A C21 H21C 109.5 . . ?
H21B C21 H21C 109.5 . . ?

loop_
_geom_bond_atom_site_label_1
_geom_bond_atom_site_label_2
_geom_bond_distance
_geom_bond_site_symmetry_2
_geom_bond_publ_flag
Ag1 Ag1 2.7129(4) 2_656 ?
Ag1 N1 2.128(3) . ?
Ag1 N2 2.206(3) 2_656 ?
Ag1 N3 2.415(2) 2_656 ?
N1 C1 1.470(4) . ?
N1 C5 1.325(4) . ?
N2 C5 1.380(4) . ?
N2 C8 1.361(4) . ?
N3 C9 1.269(4) . ?
N3 C10 1.414(4) . ?
C1 H1A 0.9900 . ?
C1 H1B 0.9900 . ?
C1 C2 1.519(4) . ?
C2 H2A 0.9900 . ?
C2 H2B 0.9900 . ?
C2 C3 1.522(4) . ?
C3 H3A 0.9900 . ?
C3 H3B 0.9900 . ?
C3 C4 1.509(4) . ?
C4 C5 1.453(4) . ?
C4 C6 1.364(4) . ?
C6 H6 0.9500 . ?
C6 C7 1.408(4) . ?
C7 H7 0.9500 . ?
C7 C8 1.365(4) . ?
C8 C9 1.471(4) . ?
C9 H9 0.9500 . ?
C10 C11 1.415(3) . ?
C10 C15 1.410(3) . ?
C11 C12 1.393(3) . ?
C11 C16 1.528(3) . ?
C12 H12 0.9500 . ?
C12 C13 1.386(4) . ?
C13 H13 0.9500 . ?
C13 C14 1.390(4) . ?
C14 H14 0.9500 . ?
C14 C15 1.396(3) . ?
C15 C19 1.518(3) . ?
C16 H16 1.0000 . ?
C16 C17 1.530(4) . ?
C16 C18 1.530(4) . ?
C17 H17A 0.9800 . ?
C17 H17B 0.9800 . ?
C17 H17C 0.9800 . ?
C18 H18A 0.9800 . ?
C18 H18B 0.9800 . ?
C18 H18C 0.9800 . ?
C19 H19 1.0000 . ?
C19 C20 1.525(3) . ?
C19 C21 1.526(4) . ?
C20 H20A 0.9800 . ?
C20 H20B 0.9800 . ?
C20 H20C 0.9800 . ?
C21 H21A 0.9800 . ?
C21 H21B 0.9800 . ?
C21 H21C 0.9800 . ?

loop_
_geom_torsion_atom_site_label_1
_geom_torsion_atom_site_label_2
_geom_torsion_atom_site_label_3
_geom_torsion_atom_site_label_4
_geom_torsion
_geom_torsion_site_symmetry_1
_geom_torsion_site_symmetry_2
_geom_torsion_site_symmetry_3
_geom_torsion_site_symmetry_4
_geom_torsion_publ_flag
Ag1 N1 C1 C2 141.8(2) . . . . ?
Ag1 N1 C5 N2 8.7(3) . . . . ?
Ag1 N1 C5 C4 -170.55(19) . . . . ?
Ag1 N2 C5 N1 -1.8(3) 2_656 . . . ?
Ag1 N2 C5 C4 177.46(18) 2_656 . . . ?
Ag1 N2 C8 C7 -176.8(2) 2_656 . . . ?
Ag1 N2 C8 C9 2.9(3) 2_656 . . . ?
Ag1 N3 C9 C8 0.7(3) 2_656 . . . ?
Ag1 N3 C10 C11 91.8(3) 2_656 . . . ?
Ag1 N3 C10 C15 -80.5(3) 2_656 . . . ?
N1 C1 C2 C3 57.8(3) . . . . ?
N2 C8 C9 N3 -2.5(4) . . . . ?
N3 C10 C11 C12 -170.0(2) . . . . ?
N3 C10 C11 C16 7.0(4) . . . . ?
N3 C10 C15 C14 169.5(2) . . . . ?
N3 C10 C15 C19 -11.7(4) . . . . ?
C1 N1 C5 N2 -175.3(2) . . . . ?
C1 N1 C5 C4 5.4(3) . . . . ?
C1 C2 C3 C4 -51.4(3) . . . . ?
C2 C3 C4 C5 25.4(4) . . . . ?
C2 C3 C4 C6 -153.8(3) . . . . ?
C3 C4 C5 N1 -1.1(4) . . . . ?
C3 C4 C5 N2 179.6(2) . . . . ?
C3 C4 C6 C7 -178.3(2) . . . . ?
C4 C6 C7 C8 -1.7(4) . . . . ?
C5 N1 C1 C2 -34.7(3) . . . . ?
C5 N2 C8 C7 1.7(4) . . . . ?
C5 N2 C8 C9 -178.6(2) . . . . ?
C5 C4 C6 C7 2.5(4) . . . . ?
C6 C4 C5 N1 178.1(2) . . . . ?
C6 C4 C5 N2 -1.2(4) . . . . ?
C6 C7 C8 N2 -0.4(4) . . . . ?
C6 C7 C8 C9 179.9(2) . . . . ?
C7 C8 C9 N3 177.3(3) . . . . ?
C8 N2 C5 N1 179.8(2) . . . . ?
C8 N2 C5 C4 -0.9(4) . . . . ?
C9 N3 C10 C11 -83.3(3) . . . . ?
C9 N3 C10 C15 104.4(3) . . . . ?
C10 N3 C9 C8 176.5(2) . . . . ?
C10 C11 C12 C13 0.2(4) . . . . ?
C10 C11 C16 C17 154.6(3) . . . . ?
C10 C11 C16 C18 -81.0(3) . . . . ?
C10 C15 C19 C20 147.1(2) . . . . ?
C10 C15 C19 C21 -88.5(3) . . . . ?
C11 C10 C15 C14 -2.6(4) . . . . ?
C11 C10 C15 C19 176.2(2) . . . . ?
C11 C12 C13 C14 -1.9(4) . . . . ?
C12 C11 C16 C17 -28.6(4) . . . . ?
C12 C11 C16 C18 95.8(3) . . . . ?
C12 C13 C14 C15 1.3(4) . . . . ?
C13 C14 C15 C10 0.9(4) . . . . ?
C13 C14 C15 C19 -177.9(3) . . . . ?
C14 C15 C19 C20 -34.2(4) . . . . ?
C14 C15 C19 C21 90.3(3) . . . . ?
C15 C10 C11 C12 2.1(4) . . . . ?
C15 C10 C11 C16 179.1(3) . . . . ?
C16 C11 C12 C13 -176.7(3) . . . . ?
